data_7012484
loop_
_publ_author_name
'Li, Qing-Shan'
'Xu, Feng-Bo'
'Cui, Da-Jun'
'Yu, Kai'
'Zeng, Xian-Shun'
'Leng, Xue-Bing'
'Song, Hai-Bin'
'Zhang, Zheng-Zhi'

_publ_section_title
;
 Heterobimetallic Pt(ii)--M(i)&#x00A0;(M = Cu, Ag) eight-membered
 macrocyclic complexes with large-bite P,N-ligand bridgesElectronic
 supplementary information (ESI) available: UV-vis absorption spectra
 and the fluorescence excitation and emission spectra of complexes 3
 and 5. See http://www.rsc.org/suppdata/dt/b2/b211301p/
;
_journal_issue 8
_journal_name_full 'Dalton Transactions'
_journal_page_first 1551
_journal_paper_doi 10.1039/b211301p
_journal_year 2003
_chemical_formula_sum 'C50 H46 Cl2 N4 P2 Pt'
_chemical_formula_weight 1030.84
_chemical_name_systematic
; 
? 
;
_space_group_IT_number 43
_symmetry_cell_setting orthorhombic
_symmetry_space_group_name_Hall 'F 2 -2d'
_symmetry_space_group_name_H-M 'F d d 2'
_atom_sites_solution_hydrogens geom
_atom_sites_solution_primary direct
_atom_sites_solution_secondary difmap
_audit_creation_method SHELXL-97
_cell_angle_alpha 90.00
_cell_angle_beta 90.00
_cell_angle_gamma 90.00
_cell_formula_units_Z 8
_cell_length_a 19.399(10)
_cell_length_b 41.78(2)
_cell_length_c 10.915(5)
_cell_measurement_temperature 293(2)
_cell_volume 8847(7)
_computing_cell_refinement 'Bruker SMART'
_computing_data_collection 'Bruker SMART'
_computing_data_reduction 'Bruker SHELXTL'
_computing_molecular_graphics 'Bruker SHELXTL'
_computing_publication_material 'Bruker SHELXTL'
_computing_structure_refinement 'SHELXL-97 (Sheldrick, 1997)'
_computing_structure_solution 'SHELXS-97 (Sheldrick, 1990)'
_diffrn_ambient_temperature 293(2)
_diffrn_measured_fraction_theta_full 1.000
_diffrn_measured_fraction_theta_max 1.000
_diffrn_measurement_device_type 'CCD area detector'
_diffrn_measurement_method 'phi and omega scans'
_diffrn_radiation_monochromator graphite
_diffrn_radiation_source 'fine-focus sealed tube'
_diffrn_radiation_type MoK\a
_diffrn_radiation_wavelength 0.71073
_diffrn_reflns_av_R_equivalents 0.0728
_diffrn_reflns_av_sigmaI/netI 0.0813
_diffrn_reflns_limit_h_max 23
_diffrn_reflns_limit_h_min -22
_diffrn_reflns_limit_k_max 49
_diffrn_reflns_limit_k_min -38
_diffrn_reflns_limit_l_max 9
_diffrn_reflns_limit_l_min -12
_diffrn_reflns_number 8907
_diffrn_reflns_theta_full 25.03
_diffrn_reflns_theta_max 25.03
_diffrn_reflns_theta_min 1.95
_exptl_absorpt_coefficient_mu 3.405
_exptl_absorpt_correction_T_max 0.8482
_exptl_absorpt_correction_T_min 0.6291
_exptl_absorpt_correction_type multi-scan
_exptl_absorpt_process_details SADABS
_exptl_crystal_density_diffrn 1.548
_exptl_crystal_density_method 'not measured'
_exptl_crystal_F_000 4128
_exptl_crystal_size_max 0.15
_exptl_crystal_size_mid 0.10
_exptl_crystal_size_min 0.05
_refine_diff_density_max 1.800
_refine_diff_density_min -2.515
_refine_diff_density_rms 0.154
_refine_ls_abs_structure_details 'Flack H D (1983), Acta Cryst. A39, 876-881'
_refine_ls_abs_structure_Flack 0(10)
_refine_ls_extinction_method none
_refine_ls_goodness_of_fit_ref 1.020
_refine_ls_hydrogen_treatment mixed
_refine_ls_matrix_type full
_refine_ls_number_parameters 267
_refine_ls_number_reflns 3599
_refine_ls_number_restraints 1
_refine_ls_restrained_S_all 1.019
_refine_ls_R_factor_all 0.0741
_refine_ls_R_factor_gt 0.0565
_refine_ls_shift/su_max 0.024
_refine_ls_shift/su_mean 0.002
_refine_ls_structure_factor_coef Fsqd
_refine_ls_weighting_details 'calc w=1/[\s^2^(Fo^2^)+(0.0908P)^2^+0.0000P] where P=(Fo^2^+2Fc^2^)/3'
_refine_ls_weighting_scheme calc
_refine_ls_wR_factor_gt 0.1369
_refine_ls_wR_factor_ref 0.1466
_reflns_number_gt 2891
_reflns_number_total 3599
_reflns_threshold_expression >2sigma(I)
_cod_data_source_file b211301p.txt
_cod_data_source_block complex_2
_cod_depositor_comments
;
The following automatic conversions were performed:
'_symmetry_cell_setting' value 'Orthorhombic' changed to 'orthorhombic'
according to '/home/saulius/struct/CIF-dictionaries/cif_core.dic'
dictionary named 'cif_core.dic' version 2.4.1 from
2010-06-29.

'_exptl_absorpt_correction_type' value 'MULTI-SCAN' changed
to 'multi-scan' according to
'/home/saulius/struct/CIF-dictionaries/cif_core.dic' dictionary named
'cif_core.dic' version 2.4.1 from 2010-06-29.

Automatic conversion script
Id: cif_fix_enum 1527 2010-12-29 10:47:43Z saulius 
;
_cod_original_cell_volume 8847(8)
_cod_original_sg_symbol_H-M Fdd2
_cod_database_code 7012484

loop_
_symmetry_equiv_pos_as_xyz
'x, y, z'
'-x, -y, z'
'x+1/4, -y+1/4, z+1/4'
'-x+1/4, y+1/4, z+1/4'
'x, y+1/2, z+1/2'
'-x, -y+1/2, z+1/2'
'x+1/4, -y+3/4, z+3/4'
'-x+1/4, y+3/4, z+3/4'
'x+1/2, y, z+1/2'
'-x+1/2, -y, z+1/2'
'x+3/4, -y+1/4, z+3/4'
'-x+3/4, y+1/4, z+3/4'
'x+1/2, y+1/2, z'
'-x+1/2, -y+1/2, z'
'x+3/4, -y+3/4, z+1/4'
'-x+3/4, y+3/4, z+1/4'

loop_
_atom_site_label
_atom_site_type_symbol
_atom_site_fract_x
_atom_site_fract_y
_atom_site_fract_z
_atom_site_U_iso_or_equiv
_atom_site_adp_type
_atom_site_occupancy
_atom_site_symmetry_multiplicity
_atom_site_calc_flag
_atom_site_refinement_flags
_atom_site_disorder_assembly
_atom_site_disorder_group
Pt1 Pt 0.7500 0.2500 0.11518(8) 0.0320(2) Uani 1 2 d S . .
P1 P 0.79977(17) 0.21642(8) 0.2513(3) 0.0310(8) Uani 1 1 d . . .
Cl1 Cl 0.6884(2) 0.27666(10) -0.0415(3) 0.0558(10) Uani 1 1 d . . .
N1 N 0.7320(5) 0.1586(3) 0.1949(11) 0.038(3) Uani 1 1 d . . .
N2 N 0.6457(6) 0.1278(3) 0.2769(12) 0.049(3) Uani 1 1 d . . .
C1 C 0.7998(7) 0.1735(3) 0.1959(14) 0.038(3) Uani 1 1 d . . .
H1A H 0.8186 0.1729 0.1135 0.045 Uiso 1 1 calc R . .
H1B H 0.8301 0.1611 0.2481 0.045 Uiso 1 1 calc R . .
C2 C 0.6892(8) 0.1656(3) 0.0889(13) 0.040(4) Uani 1 1 d . . .
H2A H 0.7000 0.1870 0.0603 0.048 Uiso 1 1 calc R . .
H2B H 0.6413 0.1656 0.1146 0.048 Uiso 1 1 calc R . .
C3 C 0.6972(8) 0.1423(3) -0.0184(13) 0.042(3) Uani 1 1 d . . .
C4 C 0.7338(7) 0.1150(4) -0.0087(16) 0.053(4) Uani 1 1 d . . .
H4A H 0.7553 0.1101 0.0652 0.064 Uiso 1 1 calc R . .
C5 C 0.7402(9) 0.0942(5) -0.1062(18) 0.067(5) Uani 1 1 d . . .
H5A H 0.7668 0.0758 -0.0982 0.081 Uiso 1 1 calc R . .
C6 C 0.7080(10) 0.1004(4) -0.2132(14) 0.057(4) Uani 1 1 d . . .
H6A H 0.7110 0.0860 -0.2779 0.068 Uiso 1 1 calc R . .
C7 C 0.6705(10) 0.1282(5) -0.2260(15) 0.074(6) Uani 1 1 d . . .
H7A H 0.6488 0.1330 -0.2997 0.089 Uiso 1 1 calc R . .
C8 C 0.6656(9) 0.1494(4) -0.1249(16) 0.062(4) Uani 1 1 d . . .
H8A H 0.6404 0.1682 -0.1321 0.074 Uiso 1 1 calc R . .
C9 C 0.7121(7) 0.1370(3) 0.2822(13) 0.036(3) Uani 1 1 d . . .
C10 C 0.7565(7) 0.1238(4) 0.3712(14) 0.048(4) Uani 1 1 d . . .
H10A H 0.8025 0.1301 0.3737 0.058 Uiso 1 1 calc R . .
C11 C 0.7328(8) 0.1023(4) 0.4522(16) 0.056(4) Uani 1 1 d . . .
H11A H 0.7622 0.0935 0.5105 0.067 Uiso 1 1 calc R . .
C12 C 0.6629(9) 0.0931(4) 0.4481(15) 0.056(4) Uani 1 1 d . . .
H12A H 0.6451 0.0782 0.5027 0.067 Uiso 1 1 calc R . .
C13 C 0.6227(7) 0.1070(3) 0.3609(18) 0.055(4) Uani 1 1 d . . .
H13A H 0.5762 0.1017 0.3596 0.066 Uiso 1 1 calc R . .
C14 C 0.7543(7) 0.2129(3) 0.3963(11) 0.035(3) Uani 1 1 d . . .
C15 C 0.7834(9) 0.2146(3) 0.5127(15) 0.053(4) Uani 1 1 d . . .
H15A H 0.8305 0.2181 0.5210 0.063 Uiso 1 1 calc R . .
C16 C 0.7413(15) 0.2108(5) 0.620(3) 0.090(7) Uani 1 1 d . . .
H16A H 0.7601 0.2123 0.6986 0.108 Uiso 1 1 calc R . .
C17 C 0.6724(12) 0.2049(5) 0.603(2) 0.083(6) Uani 1 1 d . . .
H17A H 0.6446 0.2024 0.6720 0.099 Uiso 1 1 calc R . .
C18 C 0.6431(9) 0.2024(4) 0.4929(18) 0.067(5) Uani 1 1 d . . .
H18A H 0.5964 0.1978 0.4864 0.081 Uiso 1 1 calc R . .
C19 C 0.6828(8) 0.2067(3) 0.3865(16) 0.051(4) Uani 1 1 d . . .
H19A H 0.6622 0.2054 0.3097 0.062 Uiso 1 1 calc R . .
C20 C 0.8896(7) 0.2236(3) 0.2825(12) 0.038(3) Uani 1 1 d . . .
C21 C 0.9269(8) 0.2058(3) 0.3677(18) 0.056(4) Uani 1 1 d . . .
H21A H 0.9056 0.1888 0.4072 0.067 Uiso 1 1 calc R . .
C22 C 0.9950(10) 0.2129(5) 0.3949(19) 0.069(8) Uani 1 1 d . . .
H22A H 1.0177 0.2018 0.4568 0.083 Uiso 1 1 calc R . .
C23 C 1.0289(9) 0.2362(5) 0.3308(18) 0.070(6) Uani 1 1 d . . .
H23A H 1.0751 0.2403 0.3471 0.084 Uiso 1 1 calc R . .
C24 C 0.9951(8) 0.2538(4) 0.242(2) 0.065(5) Uani 1 1 d . . .
H24A H 1.0182 0.2701 0.2010 0.078 Uiso 1 1 calc R . .
C25 C 0.9247(8) 0.2471(3) 0.2125(15) 0.052(4) Uani 1 1 d . . .
H25A H 0.9026 0.2578 0.1491 0.062 Uiso 1 1 calc R . .

loop_
_atom_site_aniso_label
_atom_site_aniso_U_11
_atom_site_aniso_U_22
_atom_site_aniso_U_33
_atom_site_aniso_U_23
_atom_site_aniso_U_13
_atom_site_aniso_U_12
Pt1 0.0349(3) 0.0381(3) 0.0228(3) 0.000 0.000 -0.0080(5)
P1 0.0304(17) 0.0359(18) 0.0265(18) -0.0004(14) 0.0016(14) -0.0006(14)
Cl1 0.067(3) 0.068(2) 0.0329(19) 0.0063(18) -0.0164(18) -0.004(2)
N1 0.030(6) 0.043(6) 0.041(7) 0.000(5) -0.013(5) -0.008(5)
N2 0.048(7) 0.048(7) 0.051(7) 0.009(6) -0.015(6) -0.017(6)
C1 0.035(7) 0.040(8) 0.039(8) 0.000(7) 0.000(7) -0.005(6)
C2 0.044(8) 0.043(8) 0.035(9) 0.000(7) -0.009(7) -0.003(6)
C3 0.043(8) 0.049(8) 0.034(8) 0.005(6) -0.002(6) -0.016(7)
C4 0.042(9) 0.074(11) 0.044(9) 0.003(8) -0.001(7) 0.013(8)
C5 0.059(11) 0.075(12) 0.067(13) -0.009(10) 0.006(9) 0.014(9)
C6 0.069(12) 0.078(12) 0.023(8) -0.004(8) 0.008(8) 0.000(10)
C7 0.077(13) 0.117(16) 0.027(9) 0.000(10) 0.005(8) -0.001(12)
C8 0.076(11) 0.068(10) 0.041(9) 0.001(9) -0.024(9) 0.014(8)
C9 0.039(8) 0.030(7) 0.038(8) -0.009(6) -0.004(6) -0.009(6)
C10 0.043(8) 0.056(9) 0.045(9) 0.004(7) 0.002(10) -0.002(6)
C11 0.052(10) 0.075(12) 0.041(9) 0.008(8) -0.015(8) -0.005(8)
C12 0.065(11) 0.055(9) 0.048(9) 0.005(8) 0.002(8) -0.012(8)
C13 0.042(8) 0.061(9) 0.061(10) 0.000(10) -0.011(9) -0.018(7)
C14 0.047(7) 0.036(7) 0.022(6) 0.009(5) 0.010(5) 0.008(6)
C15 0.070(10) 0.042(8) 0.046(10) -0.022(7) 0.006(8) 0.024(8)
C16 0.14(2) 0.092(13) 0.035(10) 0.046(14) 0.012(13) 0.020(16)
C17 0.100(16) 0.098(14) 0.051(12) 0.016(12) 0.049(13) 0.022(12)
C18 0.058(11) 0.075(12) 0.069(13) 0.021(10) 0.026(10) 0.003(9)
C19 0.049(8) 0.044(8) 0.061(11) 0.001(7) 0.017(8) -0.004(7)
C20 0.038(7) 0.041(7) 0.036(8) -0.001(6) 0.006(6) 0.002(6)
C21 0.051(8) 0.051(8) 0.064(10) -0.011(10) -0.004(10) 0.002(7)
C22 0.051(10) 0.077(10) 0.08(2) -0.027(10) -0.031(11) 0.009(11)
C23 0.035(8) 0.089(12) 0.085(16) -0.017(11) -0.016(9) -0.019(9)
C24 0.036(8) 0.066(11) 0.094(15) -0.004(10) 0.003(9) -0.013(8)
C25 0.048(8) 0.054(9) 0.054(9) 0.003(8) -0.008(7) -0.012(7)

loop_
_atom_type_symbol
_atom_type_description
_atom_type_scat_dispersion_real
_atom_type_scat_dispersion_imag
_atom_type_scat_source
C C 0.0033 0.0016 'International Tables Vol C Tables 4.2.6.8 and 6.1.1.4'
H H 0.0000 0.0000 'International Tables Vol C Tables 4.2.6.8 and 6.1.1.4'
N N 0.0061 0.0033 'International Tables Vol C Tables 4.2.6.8 and 6.1.1.4'
Cl Cl 0.1484 0.1585 'International Tables Vol C Tables 4.2.6.8 and 6.1.1.4'
Pt Pt -1.7033 8.3905 'International Tables Vol C Tables 4.2.6.8 and 6.1.1.4'
P P 0.1023 0.0942 'International Tables Vol C Tables 4.2.6.8 and 6.1.1.4'

loop_
_geom_angle_atom_site_label_1
_geom_angle_atom_site_label_2
_geom_angle_atom_site_label_3
_geom_angle
_geom_angle_site_symmetry_1
_geom_angle_site_symmetry_3
_geom_angle_publ_flag
P1 Pt1 P1 97.78(18) . 14_655 ?
P1 Pt1 Cl1 88.13(14) . 14_655 ?
P1 Pt1 Cl1 169.61(13) 14_655 14_655 ?
P1 Pt1 Cl1 169.61(13) . . ?
P1 Pt1 Cl1 88.13(14) 14_655 . ?
Cl1 Pt1 Cl1 87.4(2) 14_655 . ?
C20 P1 C14 108.6(7) . . ?
C20 P1 C1 102.6(6) . . ?
C14 P1 C1 101.7(6) . . ?
C20 P1 Pt1 115.7(5) . . ?
C14 P1 Pt1 114.5(4) . . ?
C1 P1 Pt1 112.2(5) . . ?
C9 N1 C2 121.7(11) . . ?
C9 N1 C1 122.2(11) . . ?
C2 N1 C1 115.8(11) . . ?
C9 N2 C13 118.3(13) . . ?
N1 C1 P1 114.1(10) . . ?
N1 C2 C3 115.0(12) . . ?
C4 C3 C8 119.6(15) . . ?
C4 C3 C2 122.1(14) . . ?
C8 C3 C2 118.3(14) . . ?
C3 C4 C5 121.3(16) . . ?
C6 C5 C4 120.3(17) . . ?
C5 C6 C7 119.6(17) . . ?
C6 C7 C8 118.9(16) . . ?
C3 C8 C7 120.2(15) . . ?
N2 C9 N1 115.4(12) . . ?
N2 C9 C10 120.2(13) . . ?
N1 C9 C10 124.4(12) . . ?
C11 C10 C9 120.4(13) . . ?
C10 C11 C12 119.4(15) . . ?
C13 C12 C11 117.3(15) . . ?
N2 C13 C12 124.4(14) . . ?
C15 C14 C19 118.4(13) . . ?
C15 C14 P1 126.4(12) . . ?
C19 C14 P1 115.1(11) . . ?
C14 C15 C16 120.6(19) . . ?
C17 C16 C15 117(3) . . ?
C18 C17 C16 123(2) . . ?
C17 C18 C19 120.2(18) . . ?
C14 C19 C18 119.9(16) . . ?
C21 C20 C25 118.7(14) . . ?
C21 C20 P1 122.6(11) . . ?
C25 C20 P1 118.6(11) . . ?
C22 C21 C20 121.6(17) . . ?
C23 C22 C21 120.0(19) . . ?
C22 C23 C24 120.7(16) . . ?
C23 C24 C25 120.4(16) . . ?
C20 C25 C24 118.2(15) . . ?

loop_
_geom_bond_atom_site_label_1
_geom_bond_atom_site_label_2
_geom_bond_distance
_geom_bond_site_symmetry_2
_geom_bond_publ_flag
Pt1 P1 2.260(4) . ?
Pt1 P1 2.260(4) 14_655 ?
Pt1 Cl1 2.365(4) 14_655 ?
Pt1 Cl1 2.365(4) . ?
P1 C20 1.801(14) . ?
P1 C14 1.818(12) . ?
P1 C1 1.892(13) . ?
N1 C9 1.367(17) . ?
N1 C2 1.454(17) . ?
N1 C1 1.458(17) . ?
N2 C9 1.346(18) . ?
N2 C13 1.34(2) . ?
C2 C3 1.532(19) . ?
C3 C4 1.35(2) . ?
C3 C8 1.35(2) . ?
C4 C5 1.38(2) . ?
C5 C6 1.35(2) . ?
C6 C7 1.38(2) . ?
C7 C8 1.42(2) . ?
C9 C10 1.41(2) . ?
C10 C11 1.34(2) . ?
C11 C12 1.41(2) . ?
C12 C13 1.36(2) . ?
C14 C15 1.39(2) . ?
C14 C19 1.41(2) . ?
C15 C16 1.44(3) . ?
C16 C17 1.37(3) . ?
C17 C18 1.33(3) . ?
C18 C19 1.41(2) . ?
C20 C21 1.39(2) . ?
C20 C25 1.42(2) . ?
C21 C22 1.39(2) . ?
C22 C23 1.37(3) . ?
C23 C24 1.38(3) . ?
C24 C25 1.43(2) . ?

loop_
_geom_torsion_atom_site_label_1
_geom_torsion_atom_site_label_2
_geom_torsion_atom_site_label_3
_geom_torsion_atom_site_label_4
_geom_torsion
_geom_torsion_site_symmetry_1
_geom_torsion_site_symmetry_2
_geom_torsion_site_symmetry_3
_geom_torsion_site_symmetry_4
_geom_torsion_publ_flag
P1 Pt1 P1 C20 -98.2(5) 14_655 . . . ?
Cl1 Pt1 P1 C20 73.3(5) 14_655 . . . ?
Cl1 Pt1 P1 C20 137.6(9) . . . . ?
P1 Pt1 P1 C14 29.3(5) 14_655 . . . ?
Cl1 Pt1 P1 C14 -159.3(5) 14_655 . . . ?
Cl1 Pt1 P1 C14 -94.9(10) . . . . ?
P1 Pt1 P1 C1 144.6(5) 14_655 . . . ?
Cl1 Pt1 P1 C1 -44.0(5) 14_655 . . . ?
Cl1 Pt1 P1 C1 20.4(10) . . . . ?
C9 N1 C1 P1 -103.8(13) . . . . ?
C2 N1 C1 P1 82.0(14) . . . . ?
C20 P1 C1 N1 164.4(10) . . . . ?
C14 P1 C1 N1 52.0(11) . . . . ?
Pt1 P1 C1 N1 -70.8(11) . . . . ?
C9 N1 C2 C3 -84.1(16) . . . . ?
C1 N1 C2 C3 90.2(15) . . . . ?
N1 C2 C3 C4 9(2) . . . . ?
N1 C2 C3 C8 -172.1(14) . . . . ?
C8 C3 C4 C5 1(2) . . . . ?
C2 C3 C4 C5 179.6(15) . . . . ?
C3 C4 C5 C6 -2(3) . . . . ?
C4 C5 C6 C7 2(3) . . . . ?
C5 C6 C7 C8 -1(3) . . . . ?
C4 C3 C8 C7 0(3) . . . . ?
C2 C3 C8 C7 -178.8(16) . . . . ?
C6 C7 C8 C3 0(3) . . . . ?
C13 N2 C9 N1 -179.1(13) . . . . ?
C13 N2 C9 C10 3(2) . . . . ?
C2 N1 C9 N2 -12.9(19) . . . . ?
C1 N1 C9 N2 173.2(12) . . . . ?
C2 N1 C9 C10 165.2(13) . . . . ?
C1 N1 C9 C10 -9(2) . . . . ?
N2 C9 C10 C11 -1(2) . . . . ?
N1 C9 C10 C11 -178.7(15) . . . . ?
C9 C10 C11 C12 0(3) . . . . ?
C10 C11 C12 C13 0(3) . . . . ?
C9 N2 C13 C12 -4(2) . . . . ?
C11 C12 C13 N2 2(3) . . . . ?
C20 P1 C14 C15 -1.8(14) . . . . ?
C1 P1 C14 C15 106.0(13) . . . . ?
Pt1 P1 C14 C15 -132.8(11) . . . . ?
C20 P1 C14 C19 -179.0(10) . . . . ?
C1 P1 C14 C19 -71.3(11) . . . . ?
Pt1 P1 C14 C19 50.0(11) . . . . ?
C19 C14 C15 C16 -2(2) . . . . ?
P1 C14 C15 C16 -178.8(13) . . . . ?
C14 C15 C16 C17 1(3) . . . . ?
C15 C16 C17 C18 0(3) . . . . ?
C16 C17 C18 C19 -2(3) . . . . ?
C15 C14 C19 C18 0(2) . . . . ?
P1 C14 C19 C18 177.7(11) . . . . ?
C17 C18 C19 C14 1(2) . . . . ?
C14 P1 C20 C21 47.1(14) . . . . ?
C1 P1 C20 C21 -60.0(14) . . . . ?
Pt1 P1 C20 C21 177.5(11) . . . . ?
C14 P1 C20 C25 -136.7(11) . . . . ?
C1 P1 C20 C25 116.2(12) . . . . ?
Pt1 P1 C20 C25 -6.3(13) . . . . ?
C25 C20 C21 C22 7(2) . . . . ?
P1 C20 C21 C22 -176.5(13) . . . . ?
C20 C21 C22 C23 -5(3) . . . . ?
C21 C22 C23 C24 3(3) . . . . ?
C22 C23 C24 C25 -2(3) . . . . ?
C21 C20 C25 C24 -7(2) . . . . ?
P1 C20 C25 C24 176.9(12) . . . . ?
C23 C24 C25 C20 4(3) . . . . ?
